data_7003592
loop_
_publ_author_name
'Huang, Chi-An'
'Ho, Chia-Lin'
'Chen, Chi-Tien'

_publ_section_title
;
 Structural and catalytic studies of lithium complexes bearing pendant
 aminophenolate ligands
;
_journal_issue 26
_journal_name_full 'Dalton Transactions'
_journal_page_first 3502
_journal_page_last 3510
_journal_paper_doi 10.1039/b717370a
_journal_year 2008
_chemical_formula_sum 'C26 H40 Li N O3'
_chemical_formula_weight 421.53
_chemical_name_systematic
;
?
;
_space_group_IT_number 2
_symmetry_cell_setting triclinic
_symmetry_space_group_name_Hall '-P 1'
_symmetry_space_group_name_H-M 'P -1'
_atom_sites_solution_hydrogens geom
_atom_sites_solution_primary direct
_atom_sites_solution_secondary difmap
_audit_creation_method SHELXL-97
_cell_angle_alpha 99.290(2)
_cell_angle_beta 90.890(2)
_cell_angle_gamma 112.650(2)
_cell_formula_units_Z 2
_cell_length_a 10.3335(10)
_cell_length_b 10.6740(11)
_cell_length_c 12.8376(13)
_cell_measurement_reflns_used 2526
_cell_measurement_temperature 293(2)
_cell_measurement_theta_max 25.858
_cell_measurement_theta_min 2.407
_cell_volume 1284.9(2)
_computing_cell_refinement 'Bruker SMART'
_computing_data_collection 'Bruker SMART'
_computing_data_reduction 'Bruker SHELXTL'
_computing_molecular_graphics 'Bruker SHELXTL'
_computing_publication_material 'Bruker SHELXTL'
_computing_structure_refinement 'SHELXL-97 (Sheldrick, 1997)'
_computing_structure_solution 'SHELXS-97 (Sheldrick, 1990)'
_diffrn_ambient_temperature 293(2)
_diffrn_measured_fraction_theta_full 0.983
_diffrn_measured_fraction_theta_max 0.983
_diffrn_measurement_device_type 'CCD area detector'
_diffrn_measurement_method 'Phi and omega scans'
_diffrn_radiation_monochromator graphite
_diffrn_radiation_source 'fine-focus sealed tube'
_diffrn_radiation_type MoK\a
_diffrn_radiation_wavelength 0.71073
_diffrn_reflns_av_R_equivalents 0.0189
_diffrn_reflns_av_sigmaI/netI 0.0321
_diffrn_reflns_limit_h_max 9
_diffrn_reflns_limit_h_min -12
_diffrn_reflns_limit_k_max 12
_diffrn_reflns_limit_k_min -13
_diffrn_reflns_limit_l_max 12
_diffrn_reflns_limit_l_min -15
_diffrn_reflns_number 7371
_diffrn_reflns_theta_full 26.01
_diffrn_reflns_theta_max 26.01
_diffrn_reflns_theta_min 2.10
_exptl_absorpt_coefficient_mu 0.069
_exptl_absorpt_correction_T_max 1.000
_exptl_absorpt_correction_T_min 0.475
_exptl_absorpt_correction_type SADABS
_exptl_crystal_colour colorless
_exptl_crystal_density_diffrn 1.089
_exptl_crystal_density_method 'not measured'
_exptl_crystal_description parallelpied
_exptl_crystal_F_000 460
_exptl_crystal_size_max 0.28
_exptl_crystal_size_mid 0.26
_exptl_crystal_size_min 0.22
_refine_diff_density_max 0.536
_refine_diff_density_min -0.273
_refine_diff_density_rms 0.044
_refine_ls_extinction_method none
_refine_ls_goodness_of_fit_ref 1.199
_refine_ls_hydrogen_treatment mixed
_refine_ls_matrix_type full
_refine_ls_number_parameters 284
_refine_ls_number_reflns 4984
_refine_ls_number_restraints 0
_refine_ls_restrained_S_all 1.199
_refine_ls_R_factor_all 0.0969
_refine_ls_R_factor_gt 0.0644
_refine_ls_shift/su_max 0.000
_refine_ls_shift/su_mean 0.000
_refine_ls_structure_factor_coef Fsqd
_refine_ls_weighting_details 'calc w=1/[\s^2^(Fo^2^)+(0.1100P)^2^+0.0000P] where P=(Fo^2^+2Fc^2^)/3'
_refine_ls_weighting_scheme calc
_refine_ls_wR_factor_gt 0.1918
_refine_ls_wR_factor_ref 0.2149
_reflns_number_gt 3086
_reflns_number_total 4984
_reflns_threshold_expression >2sigma(I)
_cod_data_source_file b717370a.txt
_cod_data_source_block compound7
_cod_depositor_comments
;
The following automatic conversions were performed:
'_symmetry_cell_setting' value 'Triclinic' changed to 'triclinic'
according to '/home/saulius/struct/CIF-dictionaries/cif_core.dic'
dictionary named 'cif_core.dic' version 2.4.1 from 2010-06-29.

Automatic conversion script
Id: cif_fix_enum 1527 2010-12-29 10:47:43Z saulius 
;
_cod_original_sg_symbol_H-M P-1
_cod_database_code 7003592

loop_
_symmetry_equiv_pos_as_xyz
'x, y, z'
'-x, -y, -z'

loop_
_atom_site_label
_atom_site_type_symbol
_atom_site_fract_x
_atom_site_fract_y
_atom_site_fract_z
_atom_site_U_iso_or_equiv
_atom_site_adp_type
_atom_site_occupancy
_atom_site_symmetry_multiplicity
_atom_site_calc_flag
_atom_site_refinement_flags
_atom_site_disorder_assembly
_atom_site_disorder_group
Li Li 0.3667(4) 0.5588(4) 0.1088(3) 0.0572(9) Uani 1 1 d . . .
O1 O 0.55897(15) 0.63844(15) 0.14712(11) 0.0503(4) Uani 1 1 d . . .
O2 O 0.2116(2) 0.5663(2) 0.20278(16) 0.0801(6) Uani 1 1 d . . .
O3 O 0.3023(2) 0.39017(18) 0.01009(15) 0.0757(6) Uani 1 1 d . . .
H1 H 0.349(4) 0.372(4) -0.049(3) 0.107(11) Uiso 1 1 d . . .
N N 0.3510(2) 0.7360(2) 0.06436(15) 0.0584(5) Uani 1 1 d . . .
C1 C 0.5976(2) 0.7573(2) 0.21543(16) 0.0417(5) Uani 1 1 d . . .
C2 C 0.6641(2) 0.7782(2) 0.31744(16) 0.0409(5) Uani 1 1 d . . .
C3 C 0.7025(2) 0.9066(2) 0.38284(17) 0.0451(5) Uani 1 1 d . . .
H3A H 0.7479 0.9198 0.4492 0.054 Uiso 1 1 calc R . .
C4 C 0.6770(2) 1.0169(2) 0.35507(17) 0.0467(5) Uani 1 1 d . . .
C5 C 0.6082(2) 0.9920(2) 0.25639(18) 0.0500(5) Uani 1 1 d . . .
H5A H 0.5876 1.0621 0.2354 0.060 Uiso 1 1 calc R . .
C6 C 0.5681(2) 0.8666(2) 0.18661(16) 0.0468(5) Uani 1 1 d . . .
C7 C 0.4941(3) 0.8453(2) 0.07973(18) 0.0575(6) Uani 1 1 d . . .
H7A H 0.4884 0.9314 0.0700 0.069 Uiso 1 1 calc R . .
H7B H 0.5499 0.8222 0.0257 0.069 Uiso 1 1 calc R . .
C8 C 0.2957(3) 0.7091(4) -0.0467(2) 0.0903(10) Uani 1 1 d . . .
H8A H 0.2899 0.7912 -0.0638 0.135 Uiso 1 1 calc R . .
H8B H 0.2036 0.6361 -0.0569 0.135 Uiso 1 1 calc R . .
H8C H 0.3572 0.6824 -0.0919 0.135 Uiso 1 1 calc R . .
C9 C 0.2571(3) 0.7699(3) 0.1373(2) 0.0741(8) Uani 1 1 d . . .
H9A H 0.2137 0.8221 0.1053 0.089 Uiso 1 1 calc R . .
H9B H 0.3120 0.8280 0.2018 0.089 Uiso 1 1 calc R . .
C10 C 0.1454(3) 0.6457(4) 0.1644(3) 0.0912(10) Uani 1 1 d . . .
H10A H 0.0914 0.6724 0.2182 0.109 Uiso 1 1 calc R . .
H10B H 0.0821 0.5924 0.1022 0.109 Uiso 1 1 calc R . .
C11 C 0.1284(4) 0.4733(4) 0.2643(3) 0.1116(13) Uani 1 1 d . . .
H11A H 0.0650 0.5091 0.2990 0.167 Uiso 1 1 calc R . .
H11B H 0.1878 0.4609 0.3164 0.167 Uiso 1 1 calc R . .
H11C H 0.0753 0.3861 0.2194 0.167 Uiso 1 1 calc R . .
C12 C 0.7249(3) 1.1573(2) 0.42866(19) 0.0569(6) Uani 1 1 d . . .
C13 C 0.8437(5) 1.2611(4) 0.3847(4) 0.162(2) Uani 1 1 d . . .
H13A H 0.9197 1.2307 0.3768 0.243 Uiso 1 1 calc R . .
H13B H 0.8755 1.3484 0.4322 0.243 Uiso 1 1 calc R . .
H13C H 0.8123 1.2711 0.3170 0.243 Uiso 1 1 calc R . .
C14 C 0.6064(4) 1.2038(4) 0.4429(4) 0.1357(17) Uani 1 1 d . . .
H14A H 0.5312 1.1368 0.4719 0.203 Uiso 1 1 calc R . .
H14B H 0.5733 1.2135 0.3756 0.203 Uiso 1 1 calc R . .
H14C H 0.6386 1.2911 0.4904 0.203 Uiso 1 1 calc R . .
C15 C 0.7693(7) 1.1510(4) 0.5392(3) 0.179(3) Uani 1 1 d . . .
H15A H 0.6943 1.0807 0.5657 0.269 Uiso 1 1 calc R . .
H15B H 0.7903 1.2386 0.5843 0.269 Uiso 1 1 calc R . .
H15C H 0.8514 1.1296 0.5382 0.269 Uiso 1 1 calc R . .
C16 C 0.6918(2) 0.6598(2) 0.35527(18) 0.0526(6) Uani 1 1 d . . .
C17 C 0.7962(3) 0.6234(3) 0.2860(2) 0.0766(8) Uani 1 1 d . . .
H17A H 0.8137 0.5499 0.3093 0.115 Uiso 1 1 calc R . .
H17B H 0.8829 0.7030 0.2917 0.115 Uiso 1 1 calc R . .
H17C H 0.7574 0.5944 0.2135 0.115 Uiso 1 1 calc R . .
C18 C 0.5531(3) 0.5334(3) 0.3494(2) 0.0727(8) Uani 1 1 d . . .
H18A H 0.5712 0.4604 0.3731 0.109 Uiso 1 1 calc R . .
H18B H 0.5119 0.5030 0.2776 0.109 Uiso 1 1 calc R . .
H18C H 0.4894 0.5577 0.3939 0.109 Uiso 1 1 calc R . .
C19 C 0.7531(3) 0.6992(3) 0.4709(2) 0.0779(8) Uani 1 1 d . . .
H19A H 0.7686 0.6230 0.4912 0.117 Uiso 1 1 calc R . .
H19B H 0.6883 0.7212 0.5155 0.117 Uiso 1 1 calc R . .
H19C H 0.8408 0.7779 0.4785 0.117 Uiso 1 1 calc R . .
C20 C 0.1727(3) 0.2766(3) 0.0003(2) 0.0765(8) Uani 1 1 d . . .
H20A H 0.1661 0.2137 -0.0651 0.092 Uiso 1 1 calc R . .
H20B H 0.0974 0.3088 -0.0049 0.092 Uiso 1 1 calc R . .
C21 C 0.1512(2) 0.1989(2) 0.09029(18) 0.0572(6) Uani 1 1 d . . .
C22 C 0.0172(3) 0.1200(3) 0.1126(2) 0.0669(7) Uani 1 1 d . . .
H22A H -0.0595 0.1153 0.0709 0.080 Uiso 1 1 calc R . .
C23 C -0.0062(4) 0.0477(3) 0.1953(2) 0.0802(8) Uani 1 1 d . . .
H23A H -0.0976 -0.0050 0.2086 0.096 Uiso 1 1 calc R . .
C24 C 0.1036(5) 0.0536(4) 0.2566(3) 0.0948(10) Uani 1 1 d . . .
H24A H 0.0875 0.0052 0.3124 0.114 Uiso 1 1 calc R . .
C25 C 0.2382(4) 0.1299(4) 0.2376(3) 0.0949(10) Uani 1 1 d . . .
H25A H 0.3136 0.1326 0.2798 0.114 Uiso 1 1 calc R . .
C26 C 0.2624(3) 0.2040(3) 0.1543(2) 0.0747(8) Uani 1 1 d . . .
H26A H 0.3542 0.2571 0.1421 0.090 Uiso 1 1 calc R . .

loop_
_atom_site_aniso_label
_atom_site_aniso_U_11
_atom_site_aniso_U_22
_atom_site_aniso_U_33
_atom_site_aniso_U_23
_atom_site_aniso_U_13
_atom_site_aniso_U_12
Li 0.056(2) 0.050(2) 0.057(2) 0.0038(17) 0.0097(18) 0.0134(17)
O1 0.0529(9) 0.0446(8) 0.0504(9) 0.0012(7) 0.0055(7) 0.0189(7)
O2 0.0709(12) 0.0787(13) 0.0904(14) 0.0194(11) 0.0342(10) 0.0267(10)
O3 0.0736(12) 0.0545(11) 0.0704(12) -0.0075(8) 0.0270(10) 0.0009(9)
N 0.0581(12) 0.0643(13) 0.0513(11) 0.0044(9) -0.0060(9) 0.0250(10)
C1 0.0371(11) 0.0392(11) 0.0467(12) 0.0081(9) 0.0106(9) 0.0123(9)
C2 0.0371(11) 0.0401(11) 0.0480(12) 0.0101(9) 0.0079(9) 0.0169(8)
C3 0.0421(12) 0.0464(12) 0.0468(12) 0.0093(9) 0.0051(9) 0.0170(9)
C4 0.0439(12) 0.0407(11) 0.0525(13) 0.0073(9) 0.0073(10) 0.0138(9)
C5 0.0507(13) 0.0413(12) 0.0609(14) 0.0156(10) 0.0051(11) 0.0187(10)
C6 0.0471(12) 0.0425(12) 0.0492(12) 0.0111(9) 0.0052(10) 0.0147(9)
C7 0.0639(15) 0.0529(14) 0.0542(13) 0.0170(11) 0.0034(11) 0.0187(11)
C8 0.088(2) 0.103(2) 0.0688(18) 0.0082(17) -0.0227(16) 0.0293(18)
C9 0.0639(17) 0.0782(19) 0.086(2) 0.0035(15) 0.0021(14) 0.0390(15)
C10 0.0636(19) 0.103(3) 0.106(2) 0.0043(19) 0.0146(17) 0.0366(18)
C11 0.132(3) 0.077(2) 0.108(3) 0.0094(19) 0.070(2) 0.023(2)
C12 0.0599(15) 0.0392(12) 0.0651(15) 0.0025(10) 0.0042(11) 0.0154(11)
C13 0.158(4) 0.058(2) 0.194(5) -0.029(2) 0.083(4) -0.023(2)
C14 0.105(3) 0.091(3) 0.191(4) -0.052(3) 0.009(3) 0.047(2)
C15 0.351(8) 0.071(2) 0.093(3) -0.029(2) -0.078(4) 0.079(4)
C16 0.0596(14) 0.0507(13) 0.0560(13) 0.0129(10) 0.0055(11) 0.0297(11)
C17 0.084(2) 0.084(2) 0.0862(19) 0.0159(15) 0.0155(15) 0.0585(17)
C18 0.083(2) 0.0545(15) 0.0805(18) 0.0273(13) 0.0076(15) 0.0212(14)
C19 0.107(2) 0.0716(18) 0.0667(17) 0.0145(14) -0.0092(16) 0.0477(17)
C20 0.0651(18) 0.0713(18) 0.0671(17) 0.0090(13) 0.0024(13) 0.0002(13)
C21 0.0514(14) 0.0518(13) 0.0541(13) -0.0079(10) 0.0082(11) 0.0113(10)
C22 0.0575(15) 0.0578(15) 0.0702(16) -0.0016(12) 0.0101(12) 0.0113(12)
C23 0.086(2) 0.0587(17) 0.0780(19) 0.0040(14) 0.0269(17) 0.0115(14)
C24 0.119(3) 0.084(2) 0.078(2) 0.0182(17) 0.020(2) 0.035(2)
C25 0.109(3) 0.111(3) 0.076(2) 0.0036(19) -0.0084(19) 0.060(2)
C26 0.0581(16) 0.085(2) 0.0720(18) -0.0049(15) 0.0063(14) 0.0254(14)

loop_
_atom_type_symbol
_atom_type_description
_atom_type_scat_dispersion_real
_atom_type_scat_dispersion_imag
_atom_type_scat_source
C C 0.0033 0.0016 'International Tables Vol C Tables 4.2.6.8 and 6.1.1.4'
H H 0.0000 0.0000 'International Tables Vol C Tables 4.2.6.8 and 6.1.1.4'
Li Li -0.0003 0.0001 'International Tables Vol C Tables 4.2.6.8 and 6.1.1.4'
N N 0.0061 0.0033 'International Tables Vol C Tables 4.2.6.8 and 6.1.1.4'
O O 0.0106 0.0060 'International Tables Vol C Tables 4.2.6.8 and 6.1.1.4'

loop_
_geom_angle_atom_site_label_1
_geom_angle_atom_site_label_2
_geom_angle_atom_site_label_3
_geom_angle
_geom_angle_site_symmetry_1
_geom_angle_site_symmetry_3
_geom_angle_publ_flag
O1 Li O3 115.6(2) . . ?
O1 Li O2 126.6(2) . . ?
O3 Li O2 110.4(2) . . ?
O1 Li N 96.41(18) . . ?
O3 Li N 119.5(2) . . ?
O2 Li N 83.05(16) . . ?
O1 Li C1 27.47(8) . . ?
O3 Li C1 143.0(2) . . ?
O2 Li C1 102.85(16) . . ?
N Li C1 79.45(14) . . ?
C1 O1 Li 112.59(16) . . ?
C11 O2 C10 114.0(2) . . ?
C11 O2 Li 131.2(2) . . ?
C10 O2 Li 109.4(2) . . ?
C20 O3 Li 129.1(2) . . ?
C20 O3 H1 106(2) . . ?
Li O3 H1 125(2) . . ?
C9 N C8 111.8(2) . . ?
C9 N C7 111.9(2) . . ?
C8 N C7 109.7(2) . . ?
C9 N Li 104.51(18) . . ?
C8 N Li 111.9(2) . . ?
C7 N Li 106.94(17) . . ?
O1 C1 C2 122.69(17) . . ?
O1 C1 C6 119.21(18) . . ?
C2 C1 C6 118.07(18) . . ?
O1 C1 Li 39.94(12) . . ?
C2 C1 Li 133.08(16) . . ?
C6 C1 Li 94.61(16) . . ?
C3 C2 C1 118.62(17) . . ?
C3 C2 C16 121.12(18) . . ?
C1 C2 C16 120.26(18) . . ?
C2 C3 C4 124.2(2) . . ?
C2 C3 H3A 117.9 . . ?
C4 C3 H3A 117.9 . . ?
C5 C4 C3 115.8(2) . . ?
C5 C4 C12 122.04(19) . . ?
C3 C4 C12 122.2(2) . . ?
C4 C5 C6 123.03(19) . . ?
C4 C5 H5A 118.5 . . ?
C6 C5 H5A 118.5 . . ?
C5 C6 C1 120.23(19) . . ?
C5 C6 C7 120.83(18) . . ?
C1 C6 C7 118.93(19) . . ?
N C7 C6 113.82(18) . . ?
N C7 H7A 108.8 . . ?
C6 C7 H7A 108.8 . . ?
N C7 H7B 108.8 . . ?
C6 C7 H7B 108.8 . . ?
H7A C7 H7B 107.7 . . ?
N C8 H8A 109.5 . . ?
N C8 H8B 109.5 . . ?
H8A C8 H8B 109.5 . . ?
N C8 H8C 109.5 . . ?
H8A C8 H8C 109.5 . . ?
H8B C8 H8C 109.5 . . ?
N C9 C10 112.6(2) . . ?
N C9 H9A 109.1 . . ?
C10 C9 H9A 109.1 . . ?
N C9 H9B 109.1 . . ?
C10 C9 H9B 109.1 . . ?
H9A C9 H9B 107.8 . . ?
O2 C10 C9 107.7(2) . . ?
O2 C10 H10A 110.2 . . ?
C9 C10 H10A 110.2 . . ?
O2 C10 H10B 110.2 . . ?
C9 C10 H10B 110.2 . . ?
H10A C10 H10B 108.5 . . ?
O2 C11 H11A 109.5 . . ?
O2 C11 H11B 109.5 . . ?
H11A C11 H11B 109.5 . . ?
O2 C11 H11C 109.5 . . ?
H11A C11 H11C 109.5 . . ?
H11B C11 H11C 109.5 . . ?
C14 C12 C13 110.2(3) . . ?
C14 C12 C15 103.9(4) . . ?
C13 C12 C15 109.8(4) . . ?
C14 C12 C4 111.1(2) . . ?
C13 C12 C4 109.7(2) . . ?
C15 C12 C4 112.0(2) . . ?
C12 C13 H13A 109.5 . . ?
C12 C13 H13B 109.5 . . ?
H13A C13 H13B 109.5 . . ?
C12 C13 H13C 109.5 . . ?
H13A C13 H13C 109.5 . . ?
H13B C13 H13C 109.5 . . ?
C12 C14 H14A 109.5 . . ?
C12 C14 H14B 109.5 . . ?
H14A C14 H14B 109.5 . . ?
C12 C14 H14C 109.5 . . ?
H14A C14 H14C 109.5 . . ?
H14B C14 H14C 109.5 . . ?
C12 C15 H15A 109.5 . . ?
C12 C15 H15B 109.5 . . ?
H15A C15 H15B 109.5 . . ?
C12 C15 H15C 109.5 . . ?
H15A C15 H15C 109.5 . . ?
H15B C15 H15C 109.5 . . ?
C19 C16 C17 108.5(2) . . ?
C19 C16 C18 106.4(2) . . ?
C17 C16 C18 110.6(2) . . ?
C19 C16 C2 112.13(19) . . ?
C17 C16 C2 109.26(18) . . ?
C18 C16 C2 109.98(18) . . ?
C16 C17 H17A 109.5 . . ?
C16 C17 H17B 109.5 . . ?
H17A C17 H17B 109.5 . . ?
C16 C17 H17C 109.5 . . ?
H17A C17 H17C 109.5 . . ?
H17B C17 H17C 109.5 . . ?
C16 C18 H18A 109.5 . . ?
C16 C18 H18B 109.5 . . ?
H18A C18 H18B 109.5 . . ?
C16 C18 H18C 109.5 . . ?
H18A C18 H18C 109.5 . . ?
H18B C18 H18C 109.5 . . ?
C16 C19 H19A 109.5 . . ?
C16 C19 H19B 109.5 . . ?
H19A C19 H19B 109.5 . . ?
C16 C19 H19C 109.5 . . ?
H19A C19 H19C 109.5 . . ?
H19B C19 H19C 109.5 . . ?
O3 C20 C21 114.1(2) . . ?
O3 C20 H20A 108.7 . . ?
C21 C20 H20A 108.7 . . ?
O3 C20 H20B 108.7 . . ?
C21 C20 H20B 108.7 . . ?
H20A C20 H20B 107.6 . . ?
C22 C21 C26 117.4(3) . . ?
C22 C21 C20 120.4(2) . . ?
C26 C21 C20 122.2(2) . . ?
C21 C22 C23 121.8(3) . . ?
C21 C22 H22A 119.1 . . ?
C23 C22 H22A 119.1 . . ?
C24 C23 C22 119.9(3) . . ?
C24 C23 H23A 120.0 . . ?
C22 C23 H23A 120.0 . . ?
C23 C24 C25 120.6(3) . . ?
C23 C24 H24A 119.7 . . ?
C25 C24 H24A 119.7 . . ?
C24 C25 C26 119.7(3) . . ?
C24 C25 H25A 120.1 . . ?
C26 C25 H25A 120.1 . . ?
C21 C26 C25 120.6(3) . . ?
C21 C26 H26A 119.7 . . ?
C25 C26 H26A 119.7 . . ?

loop_
_geom_bond_atom_site_label_1
_geom_bond_atom_site_label_2
_geom_bond_distance
_geom_bond_site_symmetry_2
_geom_bond_publ_flag
Li O1 1.856(4) . ?
Li O3 1.898(4) . ?
Li O2 2.039(4) . ?
Li N 2.124(4) . ?
Li C1 2.669(4) . ?
O1 C1 1.334(2) . ?
O2 C11 1.402(3) . ?
O2 C10 1.414(4) . ?
O3 C20 1.405(3) . ?
O3 H1 0.94(4) . ?
N C9 1.463(3) . ?
N C8 1.469(3) . ?
N C7 1.474(3) . ?
C1 C2 1.413(3) . ?
C1 C6 1.414(3) . ?
C2 C3 1.393(3) . ?
C2 C16 1.545(3) . ?
C3 C4 1.397(3) . ?
C3 H3A 0.9300 . ?
C4 C5 1.378(3) . ?
C4 C12 1.530(3) . ?
C5 C6 1.393(3) . ?
C5 H5A 0.9300 . ?
C6 C7 1.501(3) . ?
C7 H7A 0.9700 . ?
C7 H7B 0.9700 . ?
C8 H8A 0.9600 . ?
C8 H8B 0.9600 . ?
C8 H8C 0.9600 . ?
C9 C10 1.481(4) . ?
C9 H9A 0.9700 . ?
C9 H9B 0.9700 . ?
C10 H10A 0.9700 . ?
C10 H10B 0.9700 . ?
C11 H11A 0.9600 . ?
C11 H11B 0.9600 . ?
C11 H11C 0.9600 . ?
C12 C14 1.491(4) . ?
C12 C13 1.493(4) . ?
C12 C15 1.505(4) . ?
C13 H13A 0.9600 . ?
C13 H13B 0.9600 . ?
C13 H13C 0.9600 . ?
C14 H14A 0.9600 . ?
C14 H14B 0.9600 . ?
C14 H14C 0.9600 . ?
C15 H15A 0.9600 . ?
C15 H15B 0.9600 . ?
C15 H15C 0.9600 . ?
C16 C19 1.532(3) . ?
C16 C17 1.532(3) . ?
C16 C18 1.534(3) . ?
C17 H17A 0.9600 . ?
C17 H17B 0.9600 . ?
C17 H17C 0.9600 . ?
C18 H18A 0.9600 . ?
C18 H18B 0.9600 . ?
C18 H18C 0.9600 . ?
C19 H19A 0.9600 . ?
C19 H19B 0.9600 . ?
C19 H19C 0.9600 . ?
C20 C21 1.499(4) . ?
C20 H20A 0.9700 . ?
C20 H20B 0.9700 . ?
C21 C22 1.379(3) . ?
C21 C26 1.381(4) . ?
C22 C23 1.382(4) . ?
C22 H22A 0.9300 . ?
C23 C24 1.345(5) . ?
C23 H23A 0.9300 . ?
C24 C25 1.364(5) . ?
C24 H24A 0.9300 . ?
C25 C26 1.400(4) . ?
C25 H25A 0.9300 . ?
C26 H26A 0.9300 . ?
